data_2004013
loop_
_publ_author_name
'Tosik, A.'
'Sieron, L.'
'Bukowska-Strzyzewska, M.'

_publ_section_title
;Heptacoordinate Cu^II^ in
 <i>catena</i>-Poly[aquabis(benzimidazole-<i>N</i>^3^)copper(II)-\m-adipato-<i>O</i>,<i>O</i>':<i>O</i>'',<i>O</i>''']
;
_journal_issue 10
_journal_name_full 'Acta Crystallographica Section C'
_journal_page_first 1985
_journal_page_last 1987
_journal_paper_doi 10.1107/S0108270195005968
_journal_volume 51
_journal_year 1995
_chemical_formula_sum 'C20 H22 Cu N4 O5'
_chemical_formula_weight 461.96
_space_group_IT_number 15
_symmetry_cell_setting monoclinic
_symmetry_space_group_name_Hall '-C 2yc'
_symmetry_space_group_name_H-M 'C 1 2/c 1'
_atom_type_scat_source 'SHELXL93 (Sheldrick, 1993)'
_cell_angle_alpha 90
_cell_angle_beta 112.600(10)
_cell_angle_gamma 90
_cell_formula_units_Z 4
_cell_length_a 14.3970(10)
_cell_length_b 17.4320(10)
_cell_length_c 8.5350(10)
_cell_measurement_reflns_used 25
_cell_measurement_temperature 293
_cell_measurement_theta_max 26.0
_cell_measurement_theta_min 15.0
_cell_volume 1977.5(3)
_computing_cell_refinement 'CAD-4 Software'
_computing_data_collection 'CAD-4 Software (Enraf-Nonius, 1989)'
_computing_data_reduction 'CAD-4 Software'
_computing_molecular_graphics 'XP in SHELXTL/PC (Sheldrick, 1990)'
_computing_publication_material 'XPUBL in SHELXTL/PC'
_computing_structure_refinement 'SHELXL93 (Sheldrick, 1993)'
_computing_structure_solution 'SHELXS86 (Sheldrick, 1985)'
_diffrn_measurement_device 'Enraf-Nonius CAD-4'
_diffrn_measurement_method '\w/2\q scans'
_diffrn_radiation_type CuK\a
_diffrn_radiation_wavelength 1.54184
_diffrn_reflns_av_R_equivalents .013
_diffrn_reflns_limit_h_max 18
_diffrn_reflns_limit_h_min -016
_diffrn_reflns_limit_k_max 21
_diffrn_reflns_limit_k_min 0
_diffrn_reflns_limit_l_max 0
_diffrn_reflns_limit_l_min -010
_diffrn_reflns_number 4495
_diffrn_reflns_theta_max 74.89
_diffrn_standards_decay_% 1.8
_diffrn_standards_interval_time 60
_diffrn_standards_number 3
_exptl_absorpt_coefficient_mu 1.920
_exptl_absorpt_correction_T_max .99
_exptl_absorpt_correction_T_min .93
_exptl_absorpt_correction_type 'empirical, \y scans (North, Philips & Mathews, 1968)'
_exptl_crystal_colour 'dark blue'
_exptl_crystal_density_diffrn 1.552
_exptl_crystal_density_meas 1.571
_exptl_crystal_density_method 'flotation in CH~3~I + C~6~H~6~'
_exptl_crystal_description irregular
_exptl_crystal_size_max .30
_exptl_crystal_size_mid .22
_exptl_crystal_size_min .15
_refine_diff_density_max .91
_refine_diff_density_min -0.70
_refine_ls_extinction_coef '\c = 0.0077(4)'
_refine_ls_extinction_method 'F^*^ = F~c~/(1.0 + 0.02\cF~c~^2^/sin\q)^1/4^'
_refine_ls_goodness_of_fit_obs 1.037
_refine_ls_hydrogen_treatment 'H atoms: see text'
_refine_ls_number_parameters 169
_refine_ls_number_reflns 1916
_refine_ls_R_factor_obs .044
_refine_ls_shift/esd_max .0001
_refine_ls_structure_factor_coef F
_refine_ls_weighting_scheme
; 1/[\s^2^(F~o~^2^) + (0.0617P)^2^ + 4.43P] where P =
[Max(F~o~^2^, 0) + 2 F~c~^2^]/3
;
_refine_ls_wR_factor_obs .118
_reflns_number_observed 1916
_reflns_number_total 2041
_reflns_observed_criterion F>4\s(F)
_cod_data_source_file jz1045.cif
_cod_data_source_block jz1045a
_cod_depositor_comments
;
 Marking atoms 'C12a', 'H12a', 'H12b' and 'C12b', 'H12c', 'H12d' as
 belonging to disorder sites '1' and '2' accordingly.

 Antanas Vaitkus,
 2017-02-13

 Changing the _atom_site_fract_z data item value from '-0.121' to
 '0.121' for atom 'H12d' after consulting the original publication.
 Hydrogen atom coordinates are not explicitly given in the paper,
 but it is noted that they are all included at the geometrically
 idealized positions (0.97 \%A). The coordinate change puts atom 'H(241)'
 at the 0.97 \%A distance from atom 'C12b' which was previously missing a
 hydrogen atom.

 Antanas Vaitkus,
 2017-02-13

 Changing the _atom_site_occupancy data item value from '?' to '1'
 for all fully occupied atom sites. The occupancies for atoms
 'H12a', 'H12b' and 'H12c', 'H12d' were determined from the occupancies
 of atoms they are attached to (atoms 'C12a' and 'C12b' respectively).

 Antanas Vaitkus,
 2017-02-13
;
_cod_original_sg_symbol_H-M 'C 2/c'
_cod_database_code 2004013

loop_
_symmetry_equiv_pos_as_xyz
x,y,z
x,-y,1/2+z
-x,-y,-z
-x,y,1/2-z
1/2+x,1/2+y,z
1/2+x,1/2-y,1/2+z
1/2-x,1/2-y,-z
1/2-x,1/2+y,1/2-z

loop_
_atom_site_label
_atom_site_occupancy
_atom_site_fract_x
_atom_site_fract_y
_atom_site_fract_z
_atom_site_U_iso_or_equiv
_atom_site_disorder_group
Cu .50 .0 .39551(3) .25 .0356(3) .
O1 .50 .0 .5243(2) .25 .0615(10) .
O2 1.00 .0404(2) .38119(13) .0511(2) .0466(5) .
O3 1.00 .0950(2) .26533(13) .1527(3) .0492(5) .
N1 1.00 -0.1444(2) .38959(13) .0889(3) .0387(5) .
N3 1.00 -0.2732(2) .3286(2) -0.1033(3) .0426(6) .
C2 1.00 -0.1741(2) .3415(2) -.0404(3) .0414(6) .
C4 1.00 -0.3127(2) .3695(2) -.0061(3) .0380(6) .
C5 1.00 -0.2322(2) .4088(2) .1128(3) .0375(6) .
C6 1.00 -0.2485(3) .4576(2) .2289(5) .0530(8) .
C7 1.00 -0.3454(3) .4631(2) .2226(5) .0626(10) .
C8 1.00 -0.4248(3) .4218(2) .1049(5) .0573(8) .
C9 1.00 -0.4108(2) .3745(2) -.0120(4) .0462(7) .
C10 1.00 .0869(2) .3185(2) .0537(3) .0531(8) .
C11 1.00 .1303(3) .3118(3) -.0822(5) .0886(6) .
C12a .81 .1981(2) .2406(2) -.0646(4) .0566(15) 1
C12b .19 .2450(5) .2938(3) .0041(16) .043(5) 2
H1 1 -.006(4) .554(3) .172(6) .080(14) .
H2 1 -0.130(3) .318(2) -.081(5) .052(9) .
H3 1 -0.300(3) .302(2) -0.176(5) .056(11) .
H6 1 -0.197(3) .481(2) .302(6) .067(12) .
H7 1 -0.365(4) .495(3) .296(6) .083(14) .
H8 1 -0.491(3) .432(3) .103(5) .067(11) .
H9 1 -0.462(3) .349(2) -.086(5) .045(9) .
H11a 1 .169 .358 -0.079 .106 .
H11b 1 .075 .310 -0.192 .106 .
H12a .81 .171 .197 -0.027 .068 1
H12b .81 .202 .228 -0.173 .068 1
H12c .19 .282 .319 -0.056 .052 2
H12d .19 .272 .311 0.121 .052 2

loop_
_geom_angle_atom_site_label_1
_geom_angle_atom_site_label_2
_geom_angle_atom_site_label_3
_geom_angle_site_symmetry_3
_geom_angle
_geom_angle_publ_flag
N1 Cu N1 4 174.10(14) yes
N1 Cu O1 . 92.95(7) yes
N1 Cu O2 . 88.54(9) yes
N1 Cu O2 4 90.73(9) yes
N1 Cu O3 . 103.90(10) yes
O1 Cu O2 . 97.13(7) yes
O1 Cu O3 . 140.80(10) yes
O2 Cu O2 4 165.73(14) yes
O2 C10 O3 . 124.5(2) yes
O2 C10 C11 . 114.8(3) yes
O3 C10 C11 . 120.6(3) yes
C10 C11 C12a . 114.6(3) yes
C10 C11 C12b . 109.1(5) yes
C11 C12a C12a 7 107.8(4) yes
C11 C12b C12b 7 106.3(7) yes
O2 Cu O3 4 117.50(10) no
O3 Cu O3 4 78.50(10) no
Cu O1 H1 . 129(3) no
C10 O2 Cu . 114.3(2) no
C2 N1 C5 . 104.8(2) no
C2 N1 Cu . 121.5(2) no
C5 N1 Cu . 130.2(2) no
C2 N3 C4 . 107.3(2) no
C2 N3 H3 . 125(3) no
C4 N3 H3 . 128(3) no
N1 C2 N3 . 113.3(3) no
N1 C2 H2 . 123(2) no
N3 C2 H2 . 124(2) no
N3 C4 C5 . 105.9(2) no
N3 C4 C9 . 131.3(3) no
C4 C5 C6 . 119.9(3) no
C5 C4 C9 . 122.8(3) no
C4 C5 N1 . 108.7(2) no
C6 C5 N1 . 131.3(3) no
C5 C6 C7 . 117.3(3) no
C5 C6 H6 . 118(3) no
C7 C6 H6 . 124(3) no
C6 C7 C8 . 121.9(3) no
C6 C7 H7 . 125(3) no
C8 C7 H7 . 114(3) no
C7 C8 C9 . 121.8(3) no
C9 C8 H8 . 121(3) no
C7 C8 H8 . 117(3) no
C4 C9 C8 . 116.2(3) no
C8 C9 H9 . 120(2) no
C4 C9 H9 . 123(2) no

loop_
_geom_bond_atom_site_label_1
_geom_bond_atom_site_label_2
_geom_bond_site_symmetry_2
_geom_bond_distance
_geom_bond_publ_flag
Cu N1 . 2.007(2) yes
Cu O1 . 2.245(4) yes
Cu O2 . 2.010(2) yes
Cu O3 . 2.930(2) yes
O2 C10 . 1.277(4) yes
O3 C10 . 1.230(4) yes
N1 C2 . 1.319(4) yes
N1 C5 . 1.397(3) yes
N3 C2 . 1.336(4) yes
N3 C4 . 1.372(4) yes
C4 C5 . 1.393(4) yes
C4 C9 . 1.397(4) yes
C5 C6 . 1.392(4) yes
C6 C7 . 1.378(5) yes
C7 C8 . 1.398(5) yes
C8 C9 . 1.367(5) yes
C10 C11 . 1.518(4) yes
C11 C12a . 1.551(4) yes
C11 C12b . 1.559(7) yes
C12a C12a 7 1.512(6) yes
C12b C12b 7 1.537(8) yes
O1 H1 . 0.82(4) no
N3 H3 . 0.75(4) no
C2 H2 . 0.92(4) no
C6 H6 . 0.86(4) no
C7 H7 . 0.96(5) no
C8 H8 . 0.96(4) no
C9 H9 . 0.89(4) no
